data_4305730
loop_
_publ_author_name
'Diane A. Kanas'
'Stephen J. Geier'
'Christopher M. Vogels'
'Andreas Decken'
'Stephen A. Westcott'

_publ_contact_author_address
;Department of Chemistry
University of New Brunswick
Fredericton, NB
E3B 6E2
Canada
;
_publ_contact_author_email adecken@unb.ca
_publ_contact_author_fax '(506) 453-4981'
_publ_contact_author_name 'Andreas Decken'
_publ_contact_author_phone '(506) 453-4875'
_publ_section_title
;
Synthesis, Characterization, and Reactivity of Rhodium(I) Acetylacetonato
Complexes Containing Pyridinecarboxaldimine Ligands
;
_journal_name_full 'Inorganic Chemistry'
_journal_page_first 8727
_journal_page_last 8735
_journal_paper_doi 10.1021/ic800703n
_journal_volume 47
_journal_year 2008
_chemical_formula_moiety 'C19 H20 Cl3 N2 O3 Rh, C4 H8 O '
_chemical_formula_sum 'C23 H28 Cl3 N2 O4 Rh'
_chemical_formula_weight 605.73
_space_group_IT_number 14
_symmetry_cell_setting monoclinic
_symmetry_Int_Tables_number 14
_symmetry_space_group_name_Hall '-P 2yn'
_symmetry_space_group_name_H-M 'P 1 21/n 1'
_atom_sites_solution_hydrogens geom
_atom_sites_solution_primary heavy
_atom_sites_solution_secondary difmap
_audit_creation_method SHELXL-97
_cell_angle_alpha 90.00
_cell_angle_beta 104.815(9)
_cell_angle_gamma 90.00
_cell_formula_units_Z 4
_cell_length_a 13.268(8)
_cell_length_b 13.693(8)
_cell_length_c 14.352(9)
_cell_measurement_reflns_used 5911
_cell_measurement_temperature 173(1)
_cell_measurement_theta_max 28.03
_cell_measurement_theta_min 2.39
_cell_volume 2521(3)
_computing_cell_refinement 'Bruker SMART'
_computing_data_collection 'Bruker SMART'
_computing_data_reduction 'Bruker SAINT'
_computing_molecular_graphics 'Bruker SHELXTL (Sheldrick, 2008)'
_computing_publication_material 'Bruker SHELXTL (Sheldrick, 2008)'
_computing_structure_refinement 'SHELXL-97 (Sheldrick, 2008)'
_computing_structure_solution 'SHELXS-97 (Sheldrick, 2008)'
_diffrn_ambient_temperature 173(1)
_diffrn_measured_fraction_theta_full 1.000
_diffrn_measured_fraction_theta_max 0.968
_diffrn_measurement_device_type 'Bruker AXS SMART1000/P4'
_diffrn_measurement_method 'phi and omega scans'
_diffrn_radiation_monochromator graphite
_diffrn_radiation_probe x-ray
_diffrn_radiation_type MoK\a
_diffrn_radiation_wavelength 0.71073
_diffrn_reflns_av_R_equivalents 0.0697
_diffrn_reflns_av_sigmaI/netI 0.0869
_diffrn_reflns_limit_h_max 17
_diffrn_reflns_limit_h_min -17
_diffrn_reflns_limit_k_max 17
_diffrn_reflns_limit_k_min -17
_diffrn_reflns_limit_l_max 18
_diffrn_reflns_limit_l_min -18
_diffrn_reflns_number 16705
_diffrn_reflns_theta_full 25.00
_diffrn_reflns_theta_max 27.50
_diffrn_reflns_theta_min 1.87
_diffrn_source 'fine-focus sealed tube'
_diffrn_source_type K760
_diffrn_standards_decay_% 0
_diffrn_standards_interval_count 0
_diffrn_standards_interval_time 0
_diffrn_standards_number 0
_exptl_absorpt_coefficient_mu 1.028
_exptl_absorpt_correction_T_max 0.9748
_exptl_absorpt_correction_T_min 0.7653
_exptl_absorpt_correction_type multi-scan
_exptl_absorpt_process_details 'SADABS (Sheldrick, 2004)'
_exptl_crystal_colour Yellow
_exptl_crystal_density_diffrn 1.596
_exptl_crystal_density_method 'not measured'
_exptl_crystal_description Rod
_exptl_crystal_F_000 1232
_exptl_crystal_size_max 0.275
_exptl_crystal_size_mid 0.05
_exptl_crystal_size_min 0.03
_refine_diff_density_max 0.802
_refine_diff_density_min -0.544
_refine_diff_density_rms 0.114
_refine_ls_extinction_method none
_refine_ls_goodness_of_fit_ref 1.074
_refine_ls_hydrogen_treatment constr
_refine_ls_matrix_type full
_refine_ls_number_parameters 301
_refine_ls_number_reflns 5607
_refine_ls_number_restraints 0
_refine_ls_restrained_S_all 1.074
_refine_ls_R_factor_all 0.0891
_refine_ls_R_factor_gt 0.0428
_refine_ls_shift/su_max 0.001
_refine_ls_shift/su_mean 0.000
_refine_ls_structure_factor_coef Fsqd
_refine_ls_weighting_details 'calc w=1/[\s^2^(Fo^2^)+(0.0342P)^2^+1.5989P] where P=(Fo^2^+2Fc^2^)/3'
_refine_ls_weighting_scheme calc
_refine_ls_wR_factor_gt 0.0883
_refine_ls_wR_factor_ref 0.1101
_reflns_number_gt 3655
_reflns_number_total 5607
_reflns_threshold_expression 'I > 2\s(I)'
_cod_data_source_file ic800703n_si_001_3.cif
_cod_data_source_block sw061122
_cod_original_sg_symbol_H-M 'P 21/n'
_cod_database_code 4305730

loop_
_symmetry_equiv_pos_as_xyz
'x, y, z'
'-x+1/2, y+1/2, -z+1/2'
'-x, -y, -z'
'x-1/2, -y-1/2, z-1/2'

loop_
_atom_site_label
_atom_site_type_symbol
_atom_site_fract_x
_atom_site_fract_y
_atom_site_fract_z
_atom_site_U_iso_or_equiv
_atom_site_adp_type
_atom_site_occupancy
_atom_site_symmetry_multiplicity
_atom_site_calc_flag
_atom_site_refinement_flags
_atom_site_disorder_assembly
_atom_site_disorder_group
Rh Rh 0.77167(3) 0.86695(2) 0.53203(2) 0.02153(11) Uani 1 1 d . . .
Cl1 Cl 0.81388(9) 0.85097(8) 0.37392(8) 0.0297(3) Uani 1 1 d . . .
Cl2 Cl 0.79254(12) 0.97275(11) 0.74078(9) 0.0499(4) Uani 1 1 d . . .
Cl3 Cl 0.73523(12) 0.76953(10) 0.72527(10) 0.0486(4) Uani 1 1 d . . .
C1 C 0.9328(4) 1.0066(3) 0.5832(3) 0.0242(10) Uani 1 1 d . . .
H1 H 0.9710 1.0659 0.5877 0.029 Uiso 1 1 calc R . .
C2 C 0.9836(4) 0.9165(3) 0.6239(3) 0.0231(10) Uani 1 1 d . . .
C3 C 1.0864(4) 0.9098(4) 0.6768(3) 0.0314(11) Uani 1 1 d . . .
H3 H 1.1305 0.9656 0.6865 0.038 Uiso 1 1 calc R . .
C4 C 1.1238(4) 0.8197(4) 0.7156(4) 0.0369(12) Uani 1 1 d . . .
H4 H 1.1935 0.8133 0.7535 0.044 Uiso 1 1 calc R . .
C5 C 1.0591(4) 0.7403(4) 0.6985(3) 0.0342(12) Uani 1 1 d . . .
H5 H 1.0838 0.6784 0.7245 0.041 Uiso 1 1 calc R . .
C6 C 0.9564(4) 0.7503(3) 0.6426(3) 0.0298(11) Uani 1 1 d . . .
H6 H 0.9122 0.6947 0.6305 0.036 Uiso 1 1 calc R . .
C7 C 0.7797(3) 1.0931(3) 0.5059(3) 0.0226(10) Uani 1 1 d . . .
C8 C 0.8005(4) 1.1781(3) 0.5605(3) 0.0290(11) Uani 1 1 d . . .
H8 H 0.8515 1.1777 0.6206 0.035 Uiso 1 1 calc R . .
C9 C 0.7470(4) 1.2635(4) 0.5273(3) 0.0345(12) Uani 1 1 d . . .
H9 H 0.7619 1.3216 0.5645 0.041 Uiso 1 1 calc R . .
C10 C 0.6715(4) 1.2643(3) 0.4399(3) 0.0307(11) Uani 1 1 d . . .
C11 C 0.6506(4) 1.1789(3) 0.3847(3) 0.0283(11) Uani 1 1 d . . .
H11 H 0.6002 1.1794 0.3243 0.034 Uiso 1 1 calc R . .
C12 C 0.7039(3) 1.0932(3) 0.4186(3) 0.0263(10) Uani 1 1 d . . .
H12 H 0.6885 1.0347 0.3821 0.032 Uiso 1 1 calc R . .
C13 C 0.5418(4) 1.3559(4) 0.3258(4) 0.0429(13) Uani 1 1 d . . .
H13A H 0.5706 1.3409 0.2711 0.064 Uiso 1 1 calc R . .
H13B H 0.5116 1.4216 0.3180 0.064 Uiso 1 1 calc R . .
H13C H 0.4876 1.3082 0.3285 0.064 Uiso 1 1 calc R . .
C14 C 0.6398(4) 0.6931(3) 0.4879(3) 0.0276(11) Uani 1 1 d . . .
C15 C 0.5519(4) 0.7494(3) 0.4470(3) 0.0321(11) Uani 1 1 d . . .
H15 H 0.4880 0.7152 0.4250 0.039 Uiso 1 1 calc R . .
C16 C 0.5478(4) 0.8502(3) 0.4351(3) 0.0249(10) Uani 1 1 d . . .
C17 C 0.6297(5) 0.5835(4) 0.4919(4) 0.0473(15) Uani 1 1 d . . .
H17A H 0.6735 0.5528 0.4545 0.071 Uiso 1 1 calc R . .
H17B H 0.5568 0.5648 0.4647 0.071 Uiso 1 1 calc R . .
H17C H 0.6522 0.5616 0.5590 0.071 Uiso 1 1 calc R . .
C18 C 0.4482(4) 0.8996(4) 0.3860(4) 0.0362(12) Uani 1 1 d . . .
H18A H 0.4257 0.9418 0.4321 0.054 Uiso 1 1 calc R . .
H18B H 0.3945 0.8503 0.3611 0.054 Uiso 1 1 calc R . .
H18C H 0.4589 0.9392 0.3324 0.054 Uiso 1 1 calc R . .
C19 C 0.7280(4) 0.8808(3) 0.6584(3) 0.0265(10) Uani 1 1 d . . .
H19 H 0.6526 0.8994 0.6396 0.032 Uiso 1 1 calc R . .
C20 C -0.0380(5) 0.4341(4) 0.6531(4) 0.0529(16) Uani 1 1 d . . .
H20A H -0.0992 0.4678 0.6117 0.064 Uiso 1 1 calc R . .
H20B H -0.0601 0.4000 0.7054 0.064 Uiso 1 1 calc R . .
C21 C 0.0062(5) 0.3615(5) 0.5942(5) 0.0603(17) Uani 1 1 d . . .
H21A H 0.0213 0.2983 0.6284 0.072 Uiso 1 1 calc R . .
H21B H -0.0434 0.3503 0.5307 0.072 Uiso 1 1 calc R . .
C22 C 0.1041(5) 0.4081(5) 0.5826(5) 0.0596(17) Uani 1 1 d . . .
H22A H 0.1616 0.3599 0.5945 0.072 Uiso 1 1 calc R . .
H22B H 0.0938 0.4346 0.5167 0.072 Uiso 1 1 calc R . .
C23 C 0.1281(5) 0.4872(5) 0.6544(4) 0.0579(17) Uani 1 1 d . . .
H23A H 0.1896 0.4697 0.7070 0.069 Uiso 1 1 calc R . .
H23B H 0.1438 0.5482 0.6238 0.069 Uiso 1 1 calc R . .
N1 N 0.8342(3) 1.0038(2) 0.5405(2) 0.0224(8) Uani 1 1 d . . .
N2 N 0.9197(3) 0.8366(3) 0.6060(2) 0.0236(9) Uani 1 1 d . . .
O1 O 0.7323(2) 0.7250(2) 0.5242(2) 0.0291(7) Uani 1 1 d . . .
O2 O 0.6252(2) 0.9089(2) 0.4642(2) 0.0270(7) Uani 1 1 d . . .
O4 O 0.0404(4) 0.5010(4) 0.6916(4) 0.0839(17) Uani 1 1 d . . .
O3 O 0.6228(3) 1.3515(2) 0.4130(2) 0.0391(9) Uani 1 1 d . . .

loop_
_atom_site_aniso_label
_atom_site_aniso_U_11
_atom_site_aniso_U_22
_atom_site_aniso_U_33
_atom_site_aniso_U_23
_atom_site_aniso_U_13
_atom_site_aniso_U_12
Rh 0.02033(19) 0.01915(17) 0.02428(17) 0.00032(15) 0.00419(13) -0.00126(16)
Cl1 0.0352(7) 0.0263(6) 0.0280(6) -0.0033(4) 0.0090(5) -0.0023(5)
Cl2 0.0603(10) 0.0571(9) 0.0361(7) -0.0150(6) 0.0192(7) -0.0189(8)
Cl3 0.0637(10) 0.0443(8) 0.0417(7) 0.0146(6) 0.0209(7) 0.0018(7)
C1 0.023(3) 0.023(2) 0.027(2) -0.0014(17) 0.009(2) -0.0029(19)
C2 0.024(3) 0.024(2) 0.023(2) 0.0008(17) 0.010(2) -0.001(2)
C3 0.024(3) 0.034(3) 0.034(3) -0.001(2) 0.002(2) -0.002(2)
C4 0.024(3) 0.045(3) 0.038(3) 0.005(2) 0.001(2) 0.005(2)
C5 0.037(3) 0.030(3) 0.034(3) 0.007(2) 0.008(2) 0.008(2)
C6 0.034(3) 0.027(3) 0.028(2) 0.0010(19) 0.009(2) 0.002(2)
C7 0.024(3) 0.020(2) 0.025(2) 0.0002(17) 0.009(2) -0.0021(19)
C8 0.027(3) 0.028(3) 0.028(2) -0.0033(19) -0.001(2) -0.001(2)
C9 0.033(3) 0.029(3) 0.038(3) -0.006(2) 0.002(2) 0.002(2)
C10 0.031(3) 0.025(3) 0.037(3) 0.0036(19) 0.010(2) 0.006(2)
C11 0.027(3) 0.028(3) 0.027(2) 0.0029(19) 0.002(2) 0.002(2)
C12 0.025(3) 0.025(2) 0.028(2) -0.0042(18) 0.003(2) -0.004(2)
C13 0.044(3) 0.038(3) 0.043(3) 0.010(2) 0.004(3) 0.014(3)
C14 0.032(3) 0.023(3) 0.032(3) -0.0054(19) 0.016(2) -0.006(2)
C15 0.021(3) 0.033(3) 0.041(3) -0.007(2) 0.007(2) -0.012(2)
C16 0.021(3) 0.032(3) 0.023(2) -0.0033(17) 0.0084(19) 0.001(2)
C17 0.047(4) 0.028(3) 0.068(4) 0.004(3) 0.015(3) -0.010(3)
C18 0.025(3) 0.043(3) 0.041(3) -0.004(2) 0.008(2) -0.004(2)
C19 0.023(3) 0.025(3) 0.033(2) 0.0031(18) 0.010(2) 0.001(2)
C20 0.048(4) 0.054(4) 0.059(4) 0.011(3) 0.017(3) 0.004(3)
C21 0.055(4) 0.061(4) 0.068(4) -0.013(3) 0.020(3) -0.004(4)
C22 0.061(4) 0.047(4) 0.078(5) -0.003(3) 0.030(4) 0.010(3)
C23 0.048(4) 0.073(5) 0.054(4) -0.015(3) 0.014(3) -0.008(3)
N1 0.023(2) 0.024(2) 0.0215(19) 0.0021(14) 0.0067(17) 0.0024(16)
N2 0.023(2) 0.025(2) 0.0228(19) 0.0012(14) 0.0050(17) 0.0030(16)
O1 0.0278(19) 0.0246(17) 0.0340(18) 0.0032(13) 0.0065(15) -0.0010(15)
O2 0.0205(17) 0.0265(17) 0.0326(17) 0.0018(13) 0.0045(14) -0.0034(14)
O4 0.085(4) 0.075(3) 0.110(4) -0.049(3) 0.057(3) -0.030(3)
O3 0.045(2) 0.0236(19) 0.043(2) 0.0022(14) 0.0017(17) 0.0085(16)

loop_
_atom_type_symbol
_atom_type_description
_atom_type_scat_dispersion_real
_atom_type_scat_dispersion_imag
_atom_type_scat_source
C C 0.0033 0.0016 'International Tables Vol C Tables 4.2.6.8 and 6.1.1.4'
H H 0.0000 0.0000 'International Tables Vol C Tables 4.2.6.8 and 6.1.1.4'
N N 0.0061 0.0033 'International Tables Vol C Tables 4.2.6.8 and 6.1.1.4'
O O 0.0106 0.0060 'International Tables Vol C Tables 4.2.6.8 and 6.1.1.4'
Cl Cl 0.1484 0.1585 'International Tables Vol C Tables 4.2.6.8 and 6.1.1.4'
Rh Rh -1.1178 0.9187 'International Tables Vol C Tables 4.2.6.8 and 6.1.1.4'

loop_
_geom_angle_atom_site_label_1
_geom_angle_atom_site_label_2
_geom_angle_atom_site_label_3
_geom_angle
_geom_angle_site_symmetry_1
_geom_angle_site_symmetry_3
_geom_angle_publ_flag
O1 Rh O2 92.51(13) . . ?
O1 Rh N2 91.96(14) . . ?
O2 Rh N2 174.90(13) . . ?
O1 Rh N1 171.20(14) . . ?
O2 Rh N1 95.38(14) . . ?
N2 Rh N1 80.34(15) . . ?
O1 Rh C19 90.58(15) . . ?
O2 Rh C19 86.85(16) . . ?
N2 Rh C19 90.65(17) . . ?
N1 Rh C19 93.74(16) . . ?
O1 Rh Cl1 88.86(9) . . ?
O2 Rh Cl1 89.94(10) . . ?
N2 Rh Cl1 92.61(11) . . ?
N1 Rh Cl1 87.26(10) . . ?
C19 Rh Cl1 176.72(13) . . ?
N1 C1 C2 118.2(4) . . ?
N1 C1 H1 120.9 . . ?
C2 C1 H1 120.9 . . ?
N2 C2 C3 121.7(4) . . ?
N2 C2 C1 113.8(4) . . ?
C3 C2 C1 124.5(4) . . ?
C2 C3 C4 118.6(5) . . ?
C2 C3 H3 120.7 . . ?
C4 C3 H3 120.7 . . ?
C5 C4 C3 119.3(5) . . ?
C5 C4 H4 120.3 . . ?
C3 C4 H4 120.3 . . ?
C4 C5 C6 119.9(4) . . ?
C4 C5 H5 120.0 . . ?
C6 C5 H5 120.0 . . ?
N2 C6 C5 121.1(4) . . ?
N2 C6 H6 119.4 . . ?
C5 C6 H6 119.4 . . ?
C8 C7 C12 120.1(4) . . ?
C8 C7 N1 120.4(4) . . ?
C12 C7 N1 119.6(4) . . ?
C9 C8 C7 120.1(4) . . ?
C9 C8 H8 120.0 . . ?
C7 C8 H8 120.0 . . ?
C8 C9 C10 120.2(4) . . ?
C8 C9 H9 119.9 . . ?
C10 C9 H9 119.9 . . ?
O3 C10 C9 116.2(4) . . ?
O3 C10 C11 124.1(4) . . ?
C9 C10 C11 119.7(4) . . ?
C12 C11 C10 119.8(4) . . ?
C12 C11 H11 120.1 . . ?
C10 C11 H11 120.1 . . ?
C7 C12 C11 120.0(4) . . ?
C7 C12 H12 120.0 . . ?
C11 C12 H12 120.0 . . ?
O3 C13 H13A 109.5 . . ?
O3 C13 H13B 109.5 . . ?
H13A C13 H13B 109.5 . . ?
O3 C13 H13C 109.5 . . ?
H13A C13 H13C 109.5 . . ?
H13B C13 H13C 109.5 . . ?
O1 C14 C15 126.3(4) . . ?
O1 C14 C17 114.2(4) . . ?
C15 C14 C17 119.5(4) . . ?
C16 C15 C14 127.1(4) . . ?
C16 C15 H15 116.5 . . ?
C14 C15 H15 116.5 . . ?
O2 C16 C15 125.2(4) . . ?
O2 C16 C18 114.0(4) . . ?
C15 C16 C18 120.7(4) . . ?
C14 C17 H17A 109.5 . . ?
C14 C17 H17B 109.5 . . ?
H17A C17 H17B 109.5 . . ?
C14 C17 H17C 109.5 . . ?
H17A C17 H17C 109.5 . . ?
H17B C17 H17C 109.5 . . ?
C16 C18 H18A 109.5 . . ?
C16 C18 H18B 109.5 . . ?
H18A C18 H18B 109.5 . . ?
C16 C18 H18C 109.5 . . ?
H18A C18 H18C 109.5 . . ?
H18B C18 H18C 109.5 . . ?
Cl2 C19 Cl3 107.1(2) . . ?
Cl2 C19 Rh 117.0(2) . . ?
Cl3 C19 Rh 114.1(2) . . ?
Cl2 C19 H19 105.9 . . ?
Cl3 C19 H19 105.9 . . ?
Rh C19 H19 105.9 . . ?
O4 C20 C21 107.3(5) . . ?
O4 C20 H20A 110.3 . . ?
C21 C20 H20A 110.3 . . ?
O4 C20 H20B 110.3 . . ?
C21 C20 H20B 110.3 . . ?
H20A C20 H20B 108.5 . . ?
C22 C21 C20 104.7(5) . . ?
C22 C21 H21A 110.8 . . ?
C20 C21 H21A 110.8 . . ?
C22 C21 H21B 110.8 . . ?
C20 C21 H21B 110.8 . . ?
H21A C21 H21B 108.9 . . ?
C23 C22 C21 106.0(5) . . ?
C23 C22 H22A 110.5 . . ?
C21 C22 H22A 110.5 . . ?
C23 C22 H22B 110.5 . . ?
C21 C22 H22B 110.5 . . ?
H22A C22 H22B 108.7 . . ?
O4 C23 C22 108.2(5) . . ?
O4 C23 H23A 110.1 . . ?
C22 C23 H23A 110.1 . . ?
O4 C23 H23B 110.1 . . ?
C22 C23 H23B 110.1 . . ?
H23A C23 H23B 108.4 . . ?
C1 N1 C7 119.6(4) . . ?
C1 N1 Rh 113.6(3) . . ?
C7 N1 Rh 126.7(3) . . ?
C6 N2 C2 119.3(4) . . ?
C6 N2 Rh 126.6(3) . . ?
C2 N2 Rh 113.9(3) . . ?
C14 O1 Rh 124.2(3) . . ?
C16 O2 Rh 124.6(3) . . ?
C20 O4 C23 111.5(5) . . ?
C10 O3 C13 118.7(4) . . ?

loop_
_geom_bond_atom_site_label_1
_geom_bond_atom_site_label_2
_geom_bond_distance
_geom_bond_site_symmetry_2
_geom_bond_publ_flag
Rh O1 2.008(3) . ?
Rh O2 2.021(3) . ?
Rh N2 2.023(4) . ?
Rh N1 2.040(4) . ?
Rh C19 2.049(4) . ?
Rh Cl1 2.4820(18) . ?
Cl2 C19 1.789(5) . ?
Cl3 C19 1.790(4) . ?
C1 N1 1.296(6) . ?
C1 C2 1.454(6) . ?
C1 H1 0.9500 . ?
C2 N2 1.367(6) . ?
C2 C3 1.385(6) . ?
C3 C4 1.392(7) . ?
C3 H3 0.9500 . ?
C4 C5 1.368(7) . ?
C4 H4 0.9500 . ?
C5 C6 1.400(7) . ?
C5 H5 0.9500 . ?
C6 N2 1.333(5) . ?
C6 H6 0.9500 . ?
C7 C8 1.390(6) . ?
C7 C12 1.392(6) . ?
C7 N1 1.443(5) . ?
C8 C9 1.388(7) . ?
C8 H8 0.9500 . ?
C9 C10 1.392(7) . ?
C9 H9 0.9500 . ?
C10 O3 1.365(5) . ?
C10 C11 1.400(6) . ?
C11 C12 1.392(6) . ?
C11 H11 0.9500 . ?
C12 H12 0.9500 . ?
C13 O3 1.427(6) . ?
C13 H13A 0.9800 . ?
C13 H13B 0.9800 . ?
C13 H13C 0.9800 . ?
C14 O1 1.281(5) . ?
C14 C15 1.396(7) . ?
C14 C17 1.509(6) . ?
C15 C16 1.390(6) . ?
C15 H15 0.9500 . ?
C16 O2 1.287(5) . ?
C16 C18 1.491(6) . ?
C17 H17A 0.9800 . ?
C17 H17B 0.9800 . ?
C17 H17C 0.9800 . ?
C18 H18A 0.9800 . ?
C18 H18B 0.9800 . ?
C18 H18C 0.9800 . ?
C19 H19 1.0000 . ?
C20 O4 1.391(7) . ?
C20 C21 1.516(8) . ?
C20 H20A 0.9900 . ?
C20 H20B 0.9900 . ?
C21 C22 1.494(9) . ?
C21 H21A 0.9900 . ?
C21 H21B 0.9900 . ?
C22 C23 1.473(8) . ?
C22 H22A 0.9900 . ?
C22 H22B 0.9900 . ?
C23 O4 1.410(7) . ?
C23 H23A 0.9900 . ?
C23 H23B 0.9900 . ?
